data_4024421
loop_
_publ_author_name
'Min Jiang'
'Min Shi'

_publ_section_title
;
Reactions of Monoaryl-Substituted Methylenecyclobutanes and
Methylenecyclopropanes with 1-Hydroxybenzotriazole (HOBt),
1-Hydroxy-7-azabenzotriazole (HOAt), and 1-Hydroxysuccinimide (HOSu)
;
_journal_name_full 'Journal of Organic Chemistry'
_journal_page_first 2516
_journal_page_last 2520
_journal_paper_doi 10.1021/jo9000299
_journal_volume 74
_journal_year 2009
_chemical_formula_sum 'C17 H14 Br N3 O2'
_chemical_formula_weight 372.22
_chemical_name_systematic
; 
 ? 
;
_space_group_IT_number 14
_symmetry_cell_setting monoclinic
_symmetry_space_group_name_Hall '-P 2ybc'
_symmetry_space_group_name_H-M 'P 1 21/c 1'
_atom_sites_solution_hydrogens geom
_atom_sites_solution_primary direct
_atom_sites_solution_secondary difmap
_audit_creation_method SHELXL-97
_cell_angle_alpha 90.00
_cell_angle_beta 90.417(4)
_cell_angle_gamma 90.00
_cell_formula_units_Z 4
_cell_length_a 5.8939(10)
_cell_length_b 10.3365(18)
_cell_length_c 26.251(5)
_cell_measurement_reflns_used 1433
_cell_measurement_temperature 293(2)
_cell_measurement_theta_max 38.726
_cell_measurement_theta_min 5.016
_cell_volume 1599.2(5)
_computing_cell_refinement 'Bruker SMART'
_computing_data_collection 'Bruker SMART'
_computing_data_reduction 'Bruker SHELXTL'
_computing_molecular_graphics 'Bruker SHELXTL'
_computing_publication_material 'Bruker SHELXTL'
_computing_structure_refinement 'SHELXL-97 (Sheldrick, 1997)'
_computing_structure_solution 'SHELXS-97 (Sheldrick, 1990)'
_diffrn_ambient_temperature 293(2)
_diffrn_measured_fraction_theta_full 0.993
_diffrn_measured_fraction_theta_max 0.993
_diffrn_measurement_device_type 'CCD area detector'
_diffrn_measurement_method 'phi and omega scans'
_diffrn_radiation_monochromator graphite
_diffrn_radiation_source 'fine-focus sealed tube'
_diffrn_radiation_type MoK\a
_diffrn_radiation_wavelength 0.71073
_diffrn_reflns_av_R_equivalents 0.1217
_diffrn_reflns_av_sigmaI/netI 0.1300
_diffrn_reflns_limit_h_max 7
_diffrn_reflns_limit_h_min -7
_diffrn_reflns_limit_k_max 13
_diffrn_reflns_limit_k_min -13
_diffrn_reflns_limit_l_max 33
_diffrn_reflns_limit_l_min -25
_diffrn_reflns_number 9101
_diffrn_reflns_theta_full 27.00
_diffrn_reflns_theta_max 27.00
_diffrn_reflns_theta_min 1.55
_exptl_absorpt_coefficient_mu 2.583
_exptl_absorpt_correction_T_max 1.0000
_exptl_absorpt_correction_T_min 0.7563
_exptl_absorpt_correction_type empirical
_exptl_absorpt_process_details sadabs
_exptl_crystal_colour colorless
_exptl_crystal_density_diffrn 1.546
_exptl_crystal_density_method 'not measured'
_exptl_crystal_description prismatic
_exptl_crystal_F_000 752
_exptl_crystal_size_max 0.256
_exptl_crystal_size_mid 0.113
_exptl_crystal_size_min 0.079
_refine_diff_density_max 0.509
_refine_diff_density_min -0.377
_refine_diff_density_rms 0.126
_refine_ls_extinction_coef 0.0023(4)
_refine_ls_extinction_expression Fc^*^=kFc[1+0.001xFc^2^\l^3^/sin(2\q)]^-1/4^
_refine_ls_extinction_method SHELXL
_refine_ls_goodness_of_fit_ref 0.823
_refine_ls_hydrogen_treatment constr
_refine_ls_matrix_type full
_refine_ls_number_parameters 209
_refine_ls_number_reflns 3469
_refine_ls_number_restraints 0
_refine_ls_restrained_S_all 0.823
_refine_ls_R_factor_all 0.1200
_refine_ls_R_factor_gt 0.0527
_refine_ls_shift/su_max 0.000
_refine_ls_shift/su_mean 0.000
_refine_ls_structure_factor_coef Fsqd
_refine_ls_weighting_details 'calc w=1/[\s^2^(Fo^2^)+(0.0654P)^2^+0.0000P] where P=(Fo^2^+2Fc^2^)/3'
_refine_ls_weighting_scheme calc
_refine_ls_wR_factor_gt 0.1172
_refine_ls_wR_factor_ref 0.1552
_reflns_number_gt 1523
_reflns_number_total 3469
_reflns_threshold_expression >2sigma(I)
_cod_data_source_file jo9000299_si_001.cif
_cod_data_source_block cd27564
_cod_depositor_comments
;
The following automatic conversions were performed:
'_symmetry_cell_setting' value 'Monoclinic' changed to 'monoclinic'
according to '/home/saulius/struct/CIF-dictionaries/cif_core.dic'
dictionary named 'cif_core.dic' version 2.4.1 from 2010-06-29.

Automatic conversion script
Id: cif_fix_enum 1527 2010-12-29 10:47:43Z saulius 
;
_cod_original_sg_symbol_H-M P2(1)/c
_cod_database_code 4024421

loop_
_symmetry_equiv_pos_as_xyz
'x, y, z'
'-x, y+1/2, -z+1/2'
'-x, -y, -z'
'x, -y-1/2, z-1/2'

loop_
_atom_site_label
_atom_site_type_symbol
_atom_site_fract_x
_atom_site_fract_y
_atom_site_fract_z
_atom_site_U_iso_or_equiv
_atom_site_adp_type
_atom_site_occupancy
_atom_site_symmetry_multiplicity
_atom_site_calc_flag
_atom_site_refinement_flags
_atom_site_disorder_assembly
_atom_site_disorder_group
Br Br 1.17142(10) 0.58195(5) 0.11955(3) 0.0922(3) Uani 1 1 d . . .
O1 O 0.7873(4) -0.0456(3) 0.11312(10) 0.0478(8) Uani 1 1 d . . .
O2 O 0.5246(6) 0.0928(3) 0.21799(14) 0.0818(11) Uani 1 1 d . . .
N1 N 0.5840(6) -0.0602(3) 0.08722(13) 0.0465(9) Uani 1 1 d . . .
N2 N 0.4235(6) 0.0331(4) 0.08837(14) 0.0540(10) Uani 1 1 d . . .
N3 N 0.2674(6) 0.0005(4) 0.05546(15) 0.0562(10) Uani 1 1 d . . .
C1 C 0.7564(7) -0.0461(4) 0.16789(16) 0.0472(11) Uani 1 1 d . . .
C2 C 0.6337(8) -0.1644(5) 0.18965(17) 0.0617(13) Uani 1 1 d . . .
H2A H 0.4939 -0.1435 0.2071 0.074 Uiso 1 1 calc R . .
H2B H 0.6098 -0.2331 0.1650 0.074 Uiso 1 1 calc R . .
C3 C 0.8326(8) -0.1878(5) 0.2252(2) 0.0746(15) Uani 1 1 d . . .
H3A H 0.8897 -0.2758 0.2243 0.089 Uiso 1 1 calc R . .
H3B H 0.8057 -0.1602 0.2600 0.089 Uiso 1 1 calc R . .
C4 C 0.9755(8) -0.0915(4) 0.19414(18) 0.0600(13) Uani 1 1 d . . .
H4A H 1.0490 -0.0254 0.2146 0.072 Uiso 1 1 calc R . .
H4B H 1.0825 -0.1324 0.1713 0.072 Uiso 1 1 calc R . .
C5 C 0.6758(7) 0.0856(4) 0.18646(16) 0.0514(11) Uani 1 1 d . . .
C6 C 0.7958(6) 0.2041(4) 0.16804(15) 0.0455(10) Uani 1 1 d . . .
C7 C 0.7050(8) 0.3261(5) 0.17896(17) 0.0587(12) Uani 1 1 d . . .
H7 H 0.5682 0.3313 0.1963 0.070 Uiso 1 1 calc R . .
C8 C 0.8119(8) 0.4382(4) 0.16484(19) 0.0629(13) Uani 1 1 d . . .
H8 H 0.7488 0.5183 0.1724 0.075 Uiso 1 1 calc R . .
C9 C 1.0135(8) 0.4299(4) 0.13932(17) 0.0547(12) Uani 1 1 d . . .
C10 C 1.1092(8) 0.3127(5) 0.12795(16) 0.0537(11) Uani 1 1 d . . .
H10 H 1.2478 0.3091 0.1113 0.064 Uiso 1 1 calc R . .
C11 C 0.9979(7) 0.1991(4) 0.14150(15) 0.0505(11) Uani 1 1 d . . .
H11 H 1.0595 0.1194 0.1327 0.061 Uiso 1 1 calc R . .
C12 C 0.5382(7) -0.1529(4) 0.05201(14) 0.0394(10) Uani 1 1 d . . .
C13 C 0.3338(7) -0.1130(4) 0.03193(16) 0.0466(11) Uani 1 1 d . . .
C14 C 0.2271(8) -0.1843(5) -0.00738(16) 0.0580(13) Uani 1 1 d . . .
H14 H 0.0881 -0.1600 -0.0213 0.070 Uiso 1 1 calc R . .
C15 C 0.3425(9) -0.2920(5) -0.02363(18) 0.0670(14) Uani 1 1 d . . .
H15 H 0.2798 -0.3416 -0.0497 0.080 Uiso 1 1 calc R . .
C16 C 0.5483(9) -0.3296(4) -0.00267(18) 0.0609(13) Uani 1 1 d . . .
H16 H 0.6175 -0.4040 -0.0151 0.073 Uiso 1 1 calc R . .
C17 C 0.6541(8) -0.2623(4) 0.03544(16) 0.0523(11) Uani 1 1 d . . .
H17 H 0.7929 -0.2876 0.0493 0.063 Uiso 1 1 calc R . .

loop_
_atom_site_aniso_label
_atom_site_aniso_U_11
_atom_site_aniso_U_22
_atom_site_aniso_U_33
_atom_site_aniso_U_23
_atom_site_aniso_U_13
_atom_site_aniso_U_12
Br 0.0967(5) 0.0558(4) 0.1241(6) 0.0145(3) -0.0078(4) -0.0100(3)
O1 0.0417(17) 0.0598(19) 0.0420(18) -0.0079(13) 0.0041(13) -0.0045(14)
O2 0.081(2) 0.090(3) 0.075(2) -0.020(2) 0.040(2) -0.012(2)
N1 0.044(2) 0.049(2) 0.046(2) 0.0025(17) 0.0007(17) 0.0026(17)
N2 0.050(2) 0.055(2) 0.057(3) -0.0054(19) 0.0021(19) 0.0087(19)
N3 0.053(2) 0.062(3) 0.054(2) 0.005(2) 0.010(2) 0.011(2)
C1 0.042(2) 0.058(3) 0.042(3) 0.002(2) -0.002(2) -0.004(2)
C2 0.059(3) 0.067(3) 0.059(3) 0.010(2) -0.003(2) -0.018(2)
C3 0.062(3) 0.090(4) 0.071(3) 0.020(3) -0.010(3) -0.016(3)
C4 0.055(3) 0.062(3) 0.063(3) 0.000(2) -0.009(2) -0.005(2)
C5 0.045(3) 0.067(3) 0.043(3) -0.009(2) 0.006(2) -0.006(2)
C6 0.036(2) 0.055(3) 0.046(3) -0.011(2) 0.000(2) 0.001(2)
C7 0.044(3) 0.073(3) 0.059(3) -0.016(3) 0.002(2) 0.011(2)
C8 0.060(3) 0.048(3) 0.080(4) -0.010(3) -0.010(3) 0.011(2)
C9 0.060(3) 0.047(3) 0.057(3) -0.005(2) -0.013(2) 0.002(2)
C10 0.049(3) 0.058(3) 0.055(3) -0.004(2) 0.003(2) -0.003(2)
C11 0.052(3) 0.053(3) 0.047(3) -0.009(2) 0.004(2) 0.000(2)
C12 0.047(3) 0.041(2) 0.030(2) -0.0006(19) 0.0010(19) -0.0027(19)
C13 0.045(3) 0.056(3) 0.039(3) 0.010(2) 0.006(2) -0.001(2)
C14 0.052(3) 0.079(4) 0.043(3) 0.007(3) -0.009(2) -0.015(3)
C15 0.079(4) 0.072(4) 0.050(3) -0.012(3) -0.003(3) -0.022(3)
C16 0.076(4) 0.046(3) 0.061(3) -0.007(2) 0.004(3) -0.005(3)
C17 0.060(3) 0.047(3) 0.050(3) 0.005(2) 0.000(2) 0.006(2)

loop_
_atom_type_symbol
_atom_type_description
_atom_type_scat_dispersion_real
_atom_type_scat_dispersion_imag
_atom_type_scat_source
C C 0.0033 0.0016 'International Tables Vol C Tables 4.2.6.8 and 6.1.1.4'
H H 0.0000 0.0000 'International Tables Vol C Tables 4.2.6.8 and 6.1.1.4'
N N 0.0061 0.0033 'International Tables Vol C Tables 4.2.6.8 and 6.1.1.4'
O O 0.0106 0.0060 'International Tables Vol C Tables 4.2.6.8 and 6.1.1.4'
Br Br -0.2901 2.4595 'International Tables Vol C Tables 4.2.6.8 and 6.1.1.4'

loop_
_geom_angle_atom_site_label_1
_geom_angle_atom_site_label_2
_geom_angle_atom_site_label_3
_geom_angle
_geom_angle_site_symmetry_1
_geom_angle_site_symmetry_3
_geom_angle_publ_flag
N1 O1 C1 111.9(3) . . ?
N2 N1 C12 112.5(3) . . ?
N2 N1 O1 121.1(3) . . ?
C12 N1 O1 125.4(3) . . ?
N3 N2 N1 107.0(3) . . ?
N2 N3 C13 108.4(3) . . ?
O1 C1 C5 110.8(3) . . ?
O1 C1 C4 109.6(3) . . ?
C5 C1 C4 113.2(3) . . ?
O1 C1 C2 115.8(3) . . ?
C5 C1 C2 116.4(4) . . ?
C4 C1 C2 89.2(3) . . ?
C3 C2 C1 89.5(3) . . ?
C3 C2 H2A 113.7 . . ?
C1 C2 H2A 113.7 . . ?
C3 C2 H2B 113.7 . . ?
C1 C2 H2B 113.7 . . ?
H2A C2 H2B 111.0 . . ?
C2 C3 C4 89.7(3) . . ?
C2 C3 H3A 113.7 . . ?
C4 C3 H3A 113.7 . . ?
C2 C3 H3B 113.7 . . ?
C4 C3 H3B 113.7 . . ?
H3A C3 H3B 110.9 . . ?
C1 C4 C3 88.5(3) . . ?
C1 C4 H4A 113.9 . . ?
C3 C4 H4A 113.9 . . ?
C1 C4 H4B 113.9 . . ?
C3 C4 H4B 113.9 . . ?
H4A C4 H4B 111.1 . . ?
O2 C5 C6 121.2(4) . . ?
O2 C5 C1 120.1(4) . . ?
C6 C5 C1 118.6(4) . . ?
C11 C6 C7 117.9(4) . . ?
C11 C6 C5 122.8(4) . . ?
C7 C6 C5 119.3(4) . . ?
C8 C7 C6 121.9(4) . . ?
C8 C7 H7 119.0 . . ?
C6 C7 H7 119.0 . . ?
C7 C8 C9 118.7(4) . . ?
C7 C8 H8 120.6 . . ?
C9 C8 H8 120.6 . . ?
C10 C9 C8 121.5(4) . . ?
C10 C9 Br 117.9(4) . . ?
C8 C9 Br 120.6(3) . . ?
C9 C10 C11 119.6(4) . . ?
C9 C10 H10 120.2 . . ?
C11 C10 H10 120.2 . . ?
C6 C11 C10 120.3(4) . . ?
C6 C11 H11 119.8 . . ?
C10 C11 H11 119.8 . . ?
N1 C12 C13 102.6(4) . . ?
N1 C12 C17 133.7(4) . . ?
C13 C12 C17 123.6(4) . . ?
C12 C13 N3 109.4(4) . . ?
C12 C13 C14 120.6(4) . . ?
N3 C13 C14 130.0(4) . . ?
C15 C14 C13 115.5(4) . . ?
C15 C14 H14 122.2 . . ?
C13 C14 H14 122.2 . . ?
C14 C15 C16 122.6(4) . . ?
C14 C15 H15 118.7 . . ?
C16 C15 H15 118.7 . . ?
C17 C16 C15 122.8(4) . . ?
C17 C16 H16 118.6 . . ?
C15 C16 H16 118.6 . . ?
C16 C17 C12 114.8(4) . . ?
C16 C17 H17 122.6 . . ?
C12 C17 H17 122.6 . . ?

loop_
_geom_bond_atom_site_label_1
_geom_bond_atom_site_label_2
_geom_bond_distance
_geom_bond_site_symmetry_2
_geom_bond_publ_flag
Br C9 1.901(4) . ?
O1 N1 1.382(4) . ?
O1 C1 1.451(5) . ?
O2 C5 1.223(5) . ?
N1 N2 1.351(4) . ?
N1 C12 1.357(5) . ?
N2 N3 1.302(5) . ?
N3 C13 1.384(5) . ?
C1 C5 1.524(6) . ?
C1 C4 1.532(6) . ?
C1 C2 1.533(6) . ?
C2 C3 1.513(6) . ?
C2 H2A 0.9700 . ?
C2 H2B 0.9700 . ?
C3 C4 1.541(6) . ?
C3 H3A 0.9700 . ?
C3 H3B 0.9700 . ?
C4 H4A 0.9700 . ?
C4 H4B 0.9700 . ?
C5 C6 1.496(6) . ?
C6 C11 1.385(5) . ?
C6 C7 1.401(6) . ?
C7 C8 1.371(6) . ?
C7 H7 0.9300 . ?
C8 C9 1.371(6) . ?
C8 H8 0.9300 . ?
C9 C10 1.370(6) . ?
C10 C11 1.393(6) . ?
C10 H10 0.9300 . ?
C11 H11 0.9300 . ?
C12 C13 1.375(5) . ?
C12 C17 1.393(5) . ?
C13 C14 1.412(6) . ?
C14 C15 1.374(6) . ?
C14 H14 0.9300 . ?
C15 C16 1.384(7) . ?
C15 H15 0.9300 . ?
C16 C17 1.366(6) . ?
C16 H16 0.9300 . ?
C17 H17 0.9300 . ?

loop_
_geom_torsion_atom_site_label_1
_geom_torsion_atom_site_label_2
_geom_torsion_atom_site_label_3
_geom_torsion_atom_site_label_4
_geom_torsion
_geom_torsion_site_symmetry_1
_geom_torsion_site_symmetry_2
_geom_torsion_site_symmetry_3
_geom_torsion_site_symmetry_4
_geom_torsion_publ_flag
C1 O1 N1 N2 67.5(4) . . . . ?
C1 O1 N1 C12 -124.7(4) . . . . ?
C12 N1 N2 N3 2.3(4) . . . . ?
O1 N1 N2 N3 171.5(3) . . . . ?
N1 N2 N3 C13 -2.0(4) . . . . ?
N1 O1 C1 C5 -80.1(4) . . . . ?
N1 O1 C1 C4 154.3(3) . . . . ?
N1 O1 C1 C2 55.3(4) . . . . ?
O1 C1 C2 C3 124.8(4) . . . . ?
C5 C1 C2 C3 -102.3(4) . . . . ?
C4 C1 C2 C3 13.3(4) . . . . ?
C1 C2 C3 C4 -13.2(4) . . . . ?
O1 C1 C4 C3 -130.3(4) . . . . ?
C5 C1 C4 C3 105.5(4) . . . . ?
C2 C1 C4 C3 -13.1(4) . . . . ?
C2 C3 C4 C1 13.2(4) . . . . ?
O1 C1 C5 O2 136.8(4) . . . . ?
C4 C1 C5 O2 -99.6(5) . . . . ?
C2 C1 C5 O2 1.7(6) . . . . ?
O1 C1 C5 C6 -47.3(5) . . . . ?
C4 C1 C5 C6 76.3(5) . . . . ?
C2 C1 C5 C6 177.6(4) . . . . ?
O2 C5 C6 C11 165.3(4) . . . . ?
C1 C5 C6 C11 -10.5(6) . . . . ?
O2 C5 C6 C7 -13.0(6) . . . . ?
C1 C5 C6 C7 171.2(4) . . . . ?
C11 C6 C7 C8 -1.0(6) . . . . ?
C5 C6 C7 C8 177.4(4) . . . . ?
C6 C7 C8 C9 0.0(7) . . . . ?
C7 C8 C9 C10 -0.2(7) . . . . ?
C7 C8 C9 Br -179.2(3) . . . . ?
C8 C9 C10 C11 1.4(7) . . . . ?
Br C9 C10 C11 -179.5(3) . . . . ?
C7 C6 C11 C10 2.2(6) . . . . ?
C5 C6 C11 C10 -176.1(4) . . . . ?
C9 C10 C11 C6 -2.5(6) . . . . ?
N2 N1 C12 C13 -1.5(4) . . . . ?
O1 N1 C12 C13 -170.2(3) . . . . ?
N2 N1 C12 C17 176.7(4) . . . . ?
O1 N1 C12 C17 8.0(7) . . . . ?
N1 C12 C13 N3 0.3(4) . . . . ?
C17 C12 C13 N3 -178.2(4) . . . . ?
N1 C12 C13 C14 179.1(4) . . . . ?
C17 C12 C13 C14 0.7(6) . . . . ?
N2 N3 C13 C12 1.1(5) . . . . ?
N2 N3 C13 C14 -177.6(4) . . . . ?
C12 C13 C14 C15 -0.7(6) . . . . ?
N3 C13 C14 C15 177.9(4) . . . . ?
C13 C14 C15 C16 0.7(7) . . . . ?
C14 C15 C16 C17 -0.6(7) . . . . ?
C15 C16 C17 C12 0.4(7) . . . . ?
N1 C12 C17 C16 -178.4(4) . . . . ?
C13 C12 C17 C16 -0.5(6) . . . . ?

loop_
_cod_related_entry_id
_cod_related_entry_database
_cod_related_entry_code
1 ChemSpider 30658920
